data_2229790
loop_
_publ_author_name
'Xue, Meng-Wei'
'Chen, Chang-Yun'

_publ_section_title
;
 (\m-Ethane-1,1,2,2-tetracarboxylato)bis[tetraaquamanganese(II)]
;
_journal_coeditor_code PB2059
_journal_issue 4
_journal_name_full 'Acta Crystallographica Section E'
_journal_page_first m449
_journal_paper_doi 10.1107/S1600536811008063
_journal_volume 67
_journal_year 2011
_chemical_formula_iupac '[Mn2 (C6 H2 O8) (H2 O)8]'
_chemical_formula_moiety 'C6 H18 Mn2 O16'
_chemical_formula_sum 'C6 H18 Mn2 O16'
_chemical_formula_weight 456.08
_chemical_name_systematic
;
(\m-Ethane-1,1,2,2-tetracarboxylato)bis[tetraaquamanganese(II)]
;
_space_group_IT_number 2
_symmetry_cell_setting triclinic
_symmetry_space_group_name_Hall '-P 1'
_symmetry_space_group_name_H-M 'P -1'
_atom_sites_solution_hydrogens geom
_atom_sites_solution_primary direct
_atom_sites_solution_secondary difmap
_audit_creation_method SHELXL-97
_cell_angle_alpha 108.522(3)
_cell_angle_beta 95.068(3)
_cell_angle_gamma 97.086(3)
_cell_formula_units_Z 1
_cell_length_a 6.2901(12)
_cell_length_b 8.0212(15)
_cell_length_c 8.0769(15)
_cell_measurement_reflns_used 924
_cell_measurement_temperature 293(2)
_cell_measurement_theta_max 20.17
_cell_measurement_theta_min 2.23
_cell_volume 379.92(12)
_computing_cell_refinement 'SMART (Bruker, 2000)'
_computing_data_collection 'SMART (Bruker, 2000)'
_computing_data_reduction 'SAINT (Bruker, 2000)'
_computing_molecular_graphics 'SHELXTL (Bruker, 2000)'
_computing_publication_material 'SHELXTL (Bruker, 2000)'
_computing_structure_refinement 'SHELXTL (Bruker, 2000)'
_computing_structure_solution 'SHELXTL (Bruker, 2000)'
_diffrn_ambient_temperature 293(2)
_diffrn_measured_fraction_theta_full 0.975
_diffrn_measured_fraction_theta_max 0.975
_diffrn_measurement_device_type 'Bruker SMART CCD area-detector'
_diffrn_measurement_method '\f and \w'
_diffrn_radiation_monochromator graphite
_diffrn_radiation_source 'fine-focus sealed tube'
_diffrn_radiation_type MoK\a
_diffrn_radiation_wavelength 0.71073
_diffrn_reflns_av_R_equivalents 0.0438
_diffrn_reflns_av_sigmaI/netI 0.0346
_diffrn_reflns_limit_h_max 7
_diffrn_reflns_limit_h_min -6
_diffrn_reflns_limit_k_max 9
_diffrn_reflns_limit_k_min -9
_diffrn_reflns_limit_l_max 9
_diffrn_reflns_limit_l_min -9
_diffrn_reflns_number 1956
_diffrn_reflns_theta_full 25.50
_diffrn_reflns_theta_max 25.50
_diffrn_reflns_theta_min 2.68
_exptl_absorpt_coefficient_mu 1.748
_exptl_absorpt_correction_T_max 0.8225
_exptl_absorpt_correction_T_min 0.7851
_exptl_absorpt_correction_type multi-scan
_exptl_absorpt_process_details '(SADABS; Bruker, 2000)'
_exptl_crystal_colour brown
_exptl_crystal_density_diffrn 1.993
_exptl_crystal_density_method 'not measured'
_exptl_crystal_description block
_exptl_crystal_F_000 232.0
_exptl_crystal_size_max 0.30
_exptl_crystal_size_mid 0.26
_exptl_crystal_size_min 0.24
_refine_diff_density_max 0.297
_refine_diff_density_min -0.300
_refine_ls_extinction_method none
_refine_ls_goodness_of_fit_ref 1.046
_refine_ls_hydrogen_treatment mixed
_refine_ls_matrix_type full
_refine_ls_number_parameters 144
_refine_ls_number_reflns 1379
_refine_ls_number_restraints 0
_refine_ls_restrained_S_all 1.046
_refine_ls_R_factor_all 0.0275
_refine_ls_R_factor_gt 0.0261
_refine_ls_shift/su_max 0.001
_refine_ls_shift/su_mean 0.040
_refine_ls_structure_factor_coef Fsqd
_refine_ls_weighting_details 'calc w=1/[\s^2^(Fo^2^)+(0.0451P)^2^+0.0000P] where P=(Fo^2^+2Fc^2^)/3'
_refine_ls_weighting_scheme calc
_refine_ls_wR_factor_gt 0.0678
_refine_ls_wR_factor_ref 0.0692
_reflns_number_gt 1309
_reflns_number_total 1379
_reflns_threshold_expression I>2\s(I)
_cod_data_source_file pb2059.cif
_cod_data_source_block I
_cod_original_sg_symbol_H-M 'P -1 '
_cod_database_code 2229790
_cod_database_fobs_code 2229790

loop_
_symmetry_equiv_pos_as_xyz
'x, y, z'
'-x, -y, -z'

loop_
_atom_site_type_symbol
_atom_site_label
_atom_site_fract_x
_atom_site_fract_y
_atom_site_fract_z
_atom_site_U_iso_or_equiv
_atom_site_adp_type
_atom_site_calc_flag
_atom_site_refinement_flags
_atom_site_occupancy
_atom_site_disorder_assembly
_atom_site_disorder_group
Mn Mn1 0.30762(4) 0.25813(4) 0.70315(3) 0.02040(14) Uani d . 1 . .
O O1 -0.0280(3) 0.2382(3) 0.6000(2) 0.0407(4) Uani d . 1 . .
O O2 0.6555(2) 0.3118(2) 0.8276(2) 0.0249(3) Uani d . 1 . .
O O3 0.3825(3) 0.5167(2) 0.6758(2) 0.0388(4) Uani d . 1 . .
O O4 0.3632(3) 0.1354(2) 0.43505(19) 0.0293(3) Uani d . 1 . .
O O5 0.2172(2) 0.34158(18) 0.96515(17) 0.0238(3) Uani d . 1 . .
O O6 0.2933(2) -0.00729(18) 0.72542(18) 0.0246(3) Uani d . 1 . .
O O7 0.1900(2) 0.28929(19) 1.21579(17) 0.0282(3) Uani d . 1 . .
O O8 0.3028(2) -0.1656(2) 0.90616(19) 0.0297(3) Uani d . 1 . .
C C1 0.1621(3) 0.2406(2) 1.0530(2) 0.0186(4) Uani d . 1 . .
C C2 0.0577(3) 0.0477(2) 0.9454(2) 0.0184(4) Uani d . 1 . .
H H9 -0.050(3) 0.053(3) 0.853(3) 0.022 Uiso calc . 1 . .
C C3 0.2319(3) -0.0512(2) 0.8542(2) 0.0192(4) Uani d . 1 . .
H H3 0.685(4) 0.421(5) 0.890(4) 0.046(8) Uiso d . 1 . .
H H4 0.669(4) 0.260(4) 0.883(4) 0.036(8) Uiso d . 1 . .
H H7 0.292(4) 0.177(4) 0.373(3) 0.034(7) Uiso d . 1 . .
H H8 0.475(6) 0.111(5) 0.400(5) 0.077(12) Uiso d . 1 . .
H H5 0.519(9) 0.581(8) 0.691(7) 0.15(2) Uiso d . 1 . .
H H1 -0.108(7) 0.278(6) 0.663(6) 0.100(15) Uiso d . 1 . .
H H2 -0.092(6) 0.175(5) 0.510(5) 0.067(11) Uiso d . 1 . .
H H6 0.332(6) 0.591(6) 0.719(5) 0.077(13) Uiso d . 1 . .

loop_
_atom_site_aniso_label
_atom_site_aniso_U_11
_atom_site_aniso_U_22
_atom_site_aniso_U_33
_atom_site_aniso_U_12
_atom_site_aniso_U_13
_atom_site_aniso_U_23
Mn1 0.0220(2) 0.02101(19) 0.01841(19) 0.00202(12) 0.00384(12) 0.00706(13)
O1 0.0267(9) 0.0621(12) 0.0257(9) 0.0078(8) 0.0007(7) 0.0045(8)
O2 0.0274(8) 0.0220(8) 0.0251(8) 0.0022(6) 0.0024(6) 0.0086(7)
O3 0.0508(11) 0.0237(8) 0.0427(10) 0.0047(8) 0.0128(8) 0.0110(7)
O4 0.0338(9) 0.0375(9) 0.0210(7) 0.0145(7) 0.0088(7) 0.0114(7)
O5 0.0331(8) 0.0176(7) 0.0200(7) 0.0006(6) 0.0069(6) 0.0059(5)
O6 0.0310(8) 0.0234(7) 0.0234(7) 0.0073(6) 0.0126(6) 0.0098(6)
O7 0.0389(8) 0.0245(7) 0.0180(7) -0.0011(6) 0.0012(6) 0.0057(6)
O8 0.0345(8) 0.0312(8) 0.0317(8) 0.0145(6) 0.0116(6) 0.0168(6)
C1 0.0167(9) 0.0192(9) 0.0200(9) 0.0048(7) 0.0041(7) 0.0056(7)
C2 0.0196(9) 0.0184(9) 0.0177(9) 0.0023(7) 0.0031(7) 0.0067(7)
C3 0.0216(9) 0.0163(9) 0.0173(9) 0.0006(7) 0.0024(7) 0.0032(7)

loop_
_atom_type_symbol
_atom_type_description
_atom_type_scat_dispersion_real
_atom_type_scat_dispersion_imag
_atom_type_scat_source
C C 0.0033 0.0016 'International Tables Vol C Tables 4.2.6.8 and 6.1.1.4'
H H 0.0000 0.0000 'International Tables Vol C Tables 4.2.6.8 and 6.1.1.4'
O O 0.0106 0.0060 'International Tables Vol C Tables 4.2.6.8 and 6.1.1.4'
Mn Mn 0.3368 0.7283 'International Tables Vol C Tables 4.2.6.8 and 6.1.1.4'

loop_
_geom_angle_atom_site_label_1
_geom_angle_atom_site_label_2
_geom_angle_atom_site_label_3
_geom_angle_site_symmetry_1
_geom_angle_site_symmetry_3
_geom_angle
_geom_angle_publ_flag
O3 Mn1 O4 . . 89.71(7) ?
O3 Mn1 O5 . . 98.50(6) ?
O4 Mn1 O5 . . 170.75(6) ?
O3 Mn1 O1 . . 90.76(8) ?
O4 Mn1 O1 . . 87.24(7) ?
O5 Mn1 O1 . . 88.40(6) ?
O3 Mn1 O6 . . 169.57(7) ?
O4 Mn1 O6 . . 86.03(6) ?
O5 Mn1 O6 . . 86.55(5) ?
O1 Mn1 O6 . . 98.54(7) ?
O3 Mn1 O2 . . 84.27(8) ?
O4 Mn1 O2 . . 96.98(6) ?
O5 Mn1 O2 . . 88.12(6) ?
O1 Mn1 O2 . . 173.45(7) ?
O6 Mn1 O2 . . 86.79(6) ?
Mn1 O1 H1 . . 120(3) ?
Mn1 O1 H2 . . 129(3) ?
H1 O1 H2 . . 109(4) ?
Mn1 O2 H3 . . 107.8(18) ?
Mn1 O2 H4 . . 110(2) ?
H3 O2 H4 . . 109(3) ?
Mn1 O3 H5 . . 126(3) ?
Mn1 O3 H6 . . 123(3) ?
H5 O3 H6 . . 96(4) ?
Mn1 O4 H7 . . 107.7(18) ?
Mn1 O4 H8 . . 128(3) ?
H7 O4 H8 . . 113(3) ?
C1 O5 Mn1 . . 126.22(12) ?
C3 O6 Mn1 . . 125.18(11) ?
O7 C1 O5 . . 123.56(17) ?
O7 C1 C2 . . 120.04(16) ?
O5 C1 C2 . . 116.39(16) ?
C2 C2 C3 2_557 . 112.65(19) ?
C2 C2 C1 2_557 . 112.95(19) ?
C3 C2 C1 . . 108.56(14) ?
C2 C2 H9 2_557 . 107.6(13) ?
C3 C2 H9 . . 107.4(13) ?
C1 C2 H9 . . 107.4(15) ?
O8 C3 O6 . . 124.24(16) ?
O8 C3 C2 . . 120.15(16) ?
O6 C3 C2 . . 115.61(16) ?

loop_
_geom_bond_atom_site_label_1
_geom_bond_atom_site_label_2
_geom_bond_site_symmetry_2
_geom_bond_distance
_geom_bond_publ_flag
Mn1 O3 . 2.1541(18) ?
Mn1 O4 . 2.1552(15) ?
Mn1 O5 . 2.1578(13) ?
Mn1 O1 . 2.1674(18) ?
Mn1 O6 . 2.1845(14) ?
Mn1 O2 . 2.2557(16) ?
O1 H1 . 0.77(4) ?
O1 H2 . 0.78(4) ?
O2 H3 . 0.85(3) ?
O2 H4 . 0.71(3) ?
O3 H5 . 0.92(6) ?
O3 H6 . 0.71(4) ?
O4 H7 . 0.82(3) ?
O4 H8 . 0.80(4) ?
O5 C1 . 1.273(2) ?
O6 C3 . 1.275(2) ?
O7 C1 . 1.236(2) ?
O8 C3 . 1.237(2) ?
C1 C2 . 1.541(3) ?
C2 C2 2_557 1.515(3) ?
C2 C3 . 1.536(2) ?
C2 H9 . 0.98(2) ?

loop_
_geom_hbond_atom_site_label_D
_geom_hbond_atom_site_label_H
_geom_hbond_atom_site_label_A
_geom_hbond_site_symmetry_A
_geom_hbond_distance_DH
_geom_hbond_distance_HA
_geom_hbond_distance_DA
_geom_hbond_angle_DHA
O2 H3 O5 2_667 0.85(3) 1.88(3) 2.726(2) 174(3)
O2 H4 O8 2_657 0.71(3) 2.07(3) 2.765(2) 166(3)
O4 H7 O7 1_554 0.82(3) 1.89(3) 2.689(2) 167(2)
O4 H8 O6 2_656 0.80(4) 1.97(4) 2.757(2) 167(4)
O3 H5 O7 2_667 0.92(6) 1.95(6) 2.847(2) 165(5)
O1 H1 O2 1_455 0.77(4) 2.07(4) 2.818(2) 164(5)
O1 H2 O6 2_556 0.78(4) 2.14(4) 2.914(2) 175(4)
O3 H6 O8 1_565 0.71(4) 2.10(4) 2.771(2) 158(4)
